data_7708796
loop_
_publ_author_name
'Xu, Fei'
'Li, Gang-Mei'
'Wang, Ani'
'Han, Song-De'
'Pan, Jie'
'Wang, Guo-Ming'

_publ_section_title
;
 Modulating the structure and photochromic performance of hybrid metal
 chloride with nonphotochromic 1,10-phenanthroline and its derivative
;
_journal_name_full 'Dalton Transactions'
_journal_paper_doi 10.1039/D1DT02899E
_journal_year 2021
_chemical_formula_moiety 'C24 H14 Cl6 N4 Pb2'
_chemical_formula_sum 'C24 H14 Cl6 N4 Pb2'
_chemical_formula_weight 985.51
_space_group_crystal_system monoclinic
_space_group_IT_number 15
_space_group_name_Hall '-C 2yc'
_space_group_name_H-M_alt 'C 1 2/c 1'
_atom_sites_solution_hydrogens mixed
_audit_creation_date 2021-09-15
_audit_creation_method
;
Olex2 1.5-dev
(compiled 2021.08.20 svn.r13c46975 for OlexSys, GUI svn.r6225)
;
_audit_update_record
;
2021-11-09 deposited with the CCDC.	2021-11-11 downloaded from the CCDC.
;
_cell_angle_alpha 90
_cell_angle_beta 107.692(6)
_cell_angle_gamma 90
_cell_formula_units_Z 2
_cell_length_a 15.9182(9)
_cell_length_b 10.8666(5)
_cell_length_c 8.1504(6)
_cell_measurement_reflns_used 2533
_cell_measurement_temperature 293(2)
_cell_measurement_theta_max 29.1460
_cell_measurement_theta_min 2.6750
_cell_volume 1343.15(15)
_computing_cell_refinement 'CrysAlisPro 1.171.41.110a (Rigaku OD, 2021)'
_computing_data_collection 'CrysAlisPro 1.171.41.110a (Rigaku OD, 2021)'
_computing_data_reduction 'CrysAlisPro 1.171.41.110a (Rigaku OD, 2021)'
_computing_molecular_graphics 'Olex2 1.5-dev (Dolomanov et al., 2009)'
_computing_publication_material 'Olex2 1.5-dev (Dolomanov et al., 2009)'
_computing_structure_refinement 'SHELXL 2018/3 (Sheldrick, 2015)'
_computing_structure_solution 'Olex2 1.5-dev (Dolomanov et al., 2009)'
_diffrn_ambient_temperature 293(2)
_diffrn_measured_fraction_theta_full 1.000
_diffrn_measured_fraction_theta_max 1.000
_diffrn_measurement_device_type 'Bruker P4'
_diffrn_measurement_method '\w scans'
_diffrn_radiation_monochromator graphite
_diffrn_radiation_type MoK\a
_diffrn_radiation_wavelength 0.71073
_diffrn_reflns_av_R_equivalents 0.0451
_diffrn_reflns_av_unetI/netI 0.0354
_diffrn_reflns_Laue_measured_fraction_full 1.000
_diffrn_reflns_Laue_measured_fraction_max 1.000
_diffrn_reflns_limit_h_max 18
_diffrn_reflns_limit_h_min -18
_diffrn_reflns_limit_k_max 12
_diffrn_reflns_limit_k_min -12
_diffrn_reflns_limit_l_max 9
_diffrn_reflns_limit_l_min -8
_diffrn_reflns_number 3738
_diffrn_reflns_point_group_measured_fraction_full 1.000
_diffrn_reflns_point_group_measured_fraction_max 1.000
_diffrn_reflns_theta_full 25.007
_diffrn_reflns_theta_max 25.007
_diffrn_reflns_theta_min 2.306
_exptl_absorpt_coefficient_mu 13.138
_exptl_absorpt_correction_T_max 1.00000
_exptl_absorpt_correction_T_min 0.10409
_exptl_absorpt_correction_type multi-scan
_exptl_absorpt_process_details
;     

CrysAlisPro 1.171.41.110a (Rigaku Oxford Diffraction, 2021)
Empirical absorption correction using spherical harmonics,

implemented in SCALE3 ABSPACK scaling algorithm.

;
_exptl_crystal_colour yellow
_exptl_crystal_colour_primary yellow
_exptl_crystal_density_diffrn 2.442
_exptl_crystal_description stick
_exptl_crystal_F_000 908
_exptl_crystal_size_max 0.14
_exptl_crystal_size_mid 0.12
_exptl_crystal_size_min 0.1
_refine_diff_density_max 1.999
_refine_diff_density_min -1.892
_refine_diff_density_rms 0.181
_refine_ls_extinction_method none
_refine_ls_goodness_of_fit_ref 1.094
_refine_ls_hydrogen_treatment constr
_refine_ls_matrix_type full
_refine_ls_number_parameters 168
_refine_ls_number_reflns 1182
_refine_ls_number_restraints 141
_refine_ls_restrained_S_all 1.051
_refine_ls_R_factor_all 0.0528
_refine_ls_R_factor_gt 0.0476
_refine_ls_shift/su_max 0.000
_refine_ls_shift/su_mean 0.000
_refine_ls_structure_factor_coef Fsqd
_refine_ls_weighting_details 'w=1/[\s^2^(Fo^2^)+(0.0610P)^2^+14.4644P] where P=(Fo^2^+2Fc^2^)/3'
_refine_ls_weighting_scheme calc
_refine_ls_wR_factor_gt 0.1134
_refine_ls_wR_factor_ref 0.1163
_reflns_Friedel_coverage 0.000
_reflns_number_gt 1058
_reflns_number_total 1182
_reflns_threshold_expression 'I > 2\s(I)'
_cod_data_source_file d1dt02899e2.cif
_cod_data_source_block 6
_cod_database_code 7708796
_shelx_shelxl_version_number 2018/3
_shelx_space_group_comment
;
The symmetry employed for this shelxl refinement is uniquely defined
by the following loop, which should always be used as a source of
symmetry information in preference to the above space-group names.
They are only intended as comments.
;
_olex2_refinement_description
;
1. Fixed Uiso
 At 1.2 times of:
  All C(H) groups
2. Restrained distances
 C5_$1-C5A = C5A-C4A = C4A-C6A = C6A-C6_$1 = C6_$1-C4_$1 = C4_$1-C5_$1
 1.39 with sigma of 0.01
 C5-C5A_$1 = C5A_$1-C4A_$1 = C4A_$1-C6A_$1 = C6A_$1-C6 = C6-C4 = C4-C5
 1.39 with sigma of 0.01
 Pb1-N1 \\sim Pb1-N1A
 with sigma of 0.02
 C5_$1-C4A \\sim C5A-C6A \\sim C4A-C6_$1 \\sim C6A-C4_$1 \\sim C6_$1-C5_$1
\\sim C4_$1-C5A
 with sigma of 0.02
 C5-C4A_$1 \\sim C5A_$1-C6A_$1 \\sim C4A_$1-C6 \\sim C6A_$1-C4 \\sim C6-C5
\\sim C4-C5A_$1
 with sigma of 0.02
3. Restrained planarity
 C5_$1, C5A, C4A, C6A, C6_$1, C4_$1
 with sigma of 0.1
 C5, C5A_$1, C4A_$1, C6A_$1, C6, C4
 with sigma of 0.1
4. Uiso/Uaniso restraints and constraints
N1A \\sim N1: within 2A with sigma of 0.001 and sigma for terminal atoms of
0.002 within 2A
Uanis(Cl1A) \\sim Ueq: with sigma of 0.01 and sigma for terminal atoms of 0.02
Uanis(Cl1) \\sim Ueq: with sigma of 0.01 and sigma for terminal atoms of 0.02
5. Rigid body (RIGU) restrains
 All non-hydrogen atoms
 with sigma for 1-2 distances of 0.001 and sigma for 1-3 distances of 0.001
6. Others
 Fixed Sof: N1(0.5) C3(0.5) H3(0.5) C1(0.5) H1(0.5) C4(0.5) Cl1(0.32) C6(0.5)
 H6(0.5) C5(0.5) C2(0.5) H2(0.5) Cl2B(0.5) N1A(0.5) C3A(0.5) H3A(0.5) C1A(0.5)
 H1A(0.5) C4A(0.5) Cl1A(0.18) C6A(0.5) H6A(0.5) C5A(0.5) C2A(0.5) H2A(0.5)
 Cl2A(0.5)
7.a Riding coordinates:
 C6(H6), C6A(H6A)
7.b Aromatic/amide H refined with riding coordinates:
 C3(H3), C1(H1), C2(H2), C3A(H3A), C1A(H1A), C2A(H2A)
;
_olex2_submission_special_instructions 'No special instructions were received'

loop_
_space_group_symop_operation_xyz
'x, y, z'
'-x, y, -z+1/2'
'x+1/2, y+1/2, z'
'-x+1/2, y+1/2, -z+1/2'
'-x, -y, -z'
'x, -y, z-1/2'
'-x+1/2, -y+1/2, -z'
'x+1/2, -y+1/2, z-1/2'

loop_
_atom_site_label
_atom_site_type_symbol
_atom_site_fract_x
_atom_site_fract_y
_atom_site_fract_z
_atom_site_U_iso_or_equiv
_atom_site_adp_type
_atom_site_occupancy
_atom_site_site_symmetry_order
_atom_site_calc_flag
_atom_site_refinement_flags_posn
_atom_site_refinement_flags_adp
_atom_site_refinement_flags_occupancy
_atom_site_disorder_assembly
_atom_site_disorder_group
Pb1 Pb 1.000000 0.44938(5) 0.250000 0.0675(3) Uani 1 2 d DS T P . .
N1 N 0.933(3) 0.252(2) 0.095(4) 0.046(7) Uani 0.5 1 d D U P A -1
C3 C 0.829(2) 0.064(3) -0.066(5) 0.072(7) Uani 0.5 1 d . . P A -1
H3 H 0.793642 -0.002152 -0.117771 0.087 Uiso 0.5 1 calc R U P A -1
C1 C 0.8583(16) 0.279(3) -0.046(4) 0.064(6) Uani 0.5 1 d . . P A -1
H1 H 0.844906 0.360191 -0.082583 0.077 Uiso 0.5 1 calc R U P A -1
C4 C 0.9051(15) 0.0420(19) 0.076(3) 0.061(4) Uani 0.5 1 d D . P A -1
Cl1 Cl 0.8778(9) -0.2063(10) 0.0464(16) 0.088(3) Uani 0.32 1 d . U P B -3
C6 C 0.9373(16) -0.0732(19) 0.140(3) 0.067(5) Uani 0.5 1 d D . P A -1
H6 H 0.907460 -0.144678 0.092741 0.081 Uiso 0.5 1 d R U P A -2
C5 C 0.9514(16) 0.1453(18) 0.157(3) 0.054(5) Uani 0.5 1 d D . P A -1
C2 C 0.8056(16) 0.183(3) -0.129(3) 0.072(5) Uani 0.5 1 d . . P A -1
H2 H 0.756384 0.197253 -0.223426 0.087 Uiso 0.5 1 calc R U P A -1
Cl2B Cl 0.8877(3) 0.3932(6) 0.4805(9) 0.0713(15) Uani 0.5 1 d . . P A 2
N1A N 0.922(3) 0.249(2) 0.125(4) 0.046(7) Uani 0.5 1 d D U P A -2
C3A C 0.8628(18) 0.006(3) 0.012(3) 0.061(4) Uani 0.5 1 d . . P A -2
H3A H 0.839169 -0.071771 -0.018346 0.074 Uiso 0.5 1 calc R U P A -2
C1A C 0.8544(14) 0.228(2) -0.007(3) 0.050(4) Uani 0.5 1 d . . P A -2
H1A H 0.824642 0.296618 -0.063450 0.060 Uiso 0.5 1 calc R U P A -2
C4A C 0.9391(13) 0.0221(17) 0.142(3) 0.060(4) Uani 0.5 1 d D . P A -2
Cl1A Cl 0.9471(18) -0.2198(15) 0.158(3) 0.088(5) Uani 0.18 1 d . U P C -4
C6A C 0.9844(15) -0.0822(18) 0.221(3) 0.055(4) Uani 0.5 1 d D . P A -2
H6A H 0.963514 -0.161118 0.187281 0.066 Uiso 0.5 1 d R U P A -1
C5A C 0.9718(16) 0.1372(16) 0.205(3) 0.054(5) Uani 0.5 1 d D . P A -2
C2A C 0.8202(19) 0.113(3) -0.077(4) 0.060(6) Uani 0.5 1 d . . P A -2
H2A H 0.772427 0.106603 -0.176811 0.072 Uiso 0.5 1 calc R U P A -2
Cl2A Cl 0.8714(4) 0.4721(6) 0.3975(8) 0.0690(15) Uani 0.5 1 d . . P A 1

loop_
_atom_site_aniso_label
_atom_site_aniso_U_11
_atom_site_aniso_U_22
_atom_site_aniso_U_33
_atom_site_aniso_U_23
_atom_site_aniso_U_13
_atom_site_aniso_U_12
Pb1 0.0496(4) 0.0470(4) 0.0906(5) 0.000 -0.0017(3) 0.000
N1 0.031(8) 0.069(4) 0.045(9) -0.015(4) 0.020(8) -0.010(3)
C3 0.058(10) 0.085(9) 0.067(11) -0.035(8) 0.009(9) -0.034(7)
C1 0.044(7) 0.078(9) 0.062(9) -0.012(7) 0.002(7) -0.018(6)
C4 0.050(8) 0.076(5) 0.060(9) -0.032(6) 0.020(7) -0.030(5)
Cl1 0.114(8) 0.062(6) 0.104(7) -0.037(5) 0.053(7) -0.038(6)
C6 0.066(11) 0.068(5) 0.067(11) -0.037(7) 0.021(9) -0.032(7)
C5 0.039(9) 0.064(4) 0.053(10) -0.019(5) 0.007(7) -0.019(4)
C2 0.052(8) 0.093(10) 0.068(9) -0.026(7) 0.013(6) -0.028(7)
Cl2B 0.047(3) 0.066(4) 0.082(4) -0.013(3) -0.008(2) -0.006(3)
N1A 0.031(8) 0.069(4) 0.045(9) -0.014(4) 0.020(8) -0.009(3)
C3A 0.058(9) 0.070(7) 0.060(9) -0.009(7) 0.023(7) -0.015(6)
C1A 0.037(5) 0.068(7) 0.048(7) -0.010(6) 0.017(4) -0.017(6)
C4A 0.056(8) 0.068(4) 0.059(9) -0.008(6) 0.023(7) -0.012(5)
Cl1A 0.146(15) 0.038(8) 0.108(12) 0.008(7) 0.079(11) 0.026(9)
C6A 0.055(12) 0.063(5) 0.051(13) -0.014(7) 0.023(8) -0.015(7)
C5A 0.041(9) 0.067(4) 0.058(11) -0.009(5) 0.022(7) -0.007(4)
C2A 0.052(9) 0.068(8) 0.059(9) -0.012(6) 0.016(7) -0.020(6)
Cl2A 0.051(3) 0.061(4) 0.075(3) -0.021(3) -0.011(2) -0.012(2)

loop_
_atom_type_symbol
_atom_type_description
_atom_type_scat_dispersion_real
_atom_type_scat_dispersion_imag
_atom_type_scat_source
C C 0.0033 0.0016 'International Tables Vol C Tables 4.2.6.8 and 6.1.1.4'
H H 0.0000 0.0000 'International Tables Vol C Tables 4.2.6.8 and 6.1.1.4'
Cl Cl 0.1484 0.1585 'International Tables Vol C Tables 4.2.6.8 and 6.1.1.4'
N N 0.0061 0.0033 'International Tables Vol C Tables 4.2.6.8 and 6.1.1.4'
Pb Pb -3.3944 10.1111 'International Tables Vol C Tables 4.2.6.8 and 6.1.1.4'

loop_
_geom_angle_atom_site_label_1
_geom_angle_atom_site_label_2
_geom_angle_atom_site_label_3
_geom_angle
_geom_angle_site_symmetry_1
_geom_angle_site_symmetry_3
_geom_angle_publ_flag
N1 Pb1 Cl2B 158.7(8) . 5_766 y
N1 Pb1 Cl2B 76.2(11) . 2_755 y
N1 Pb1 Cl2B 92.9(8) . 6_565 y
N1 Pb1 Cl2A 92.1(11) . . y
N1 Pb1 Cl2A 96.8(11) . 2_755 y
Cl2B Pb1 Cl2B 89.61(16) 5_766 . y
Cl2B Pb1 Cl2B 104.07(19) 6_565 . y
Cl2B Pb1 Cl2B 156.7(3) 2_755 . y
N1A Pb1 Cl2B 76.5(10) . . y
N1A Pb1 Cl2A 104.2(11) . 2_755 y
Cl2A Pb1 Cl2B 84.68(19) 2_755 5_766 y
Cl2A Pb1 Cl2B 89.13(16) . 5_766 y
Cl2A Pb1 Cl2B 20.62(17) 2_755 2_755 y
Cl2A Pb1 Cl2B 89.13(16) 2_755 6_565 y
Cl2A Pb1 Cl2B 84.68(19) . 6_565 y
Cl2A Pb1 Cl2B 166.71(15) . 2_755 y
Cl2A Pb1 Cl2A 169.4(3) . 2_755 y
C1 N1 Pb1 111(2) . . ?
C5 N1 Pb1 124.1(18) . . ?
C5 N1 C1 123.7(19) . . ?
C4 C3 H3 119.4 . . ?
C2 C3 H3 119.4 . . ?
C2 C3 C4 121(2) . . ?
N1 C1 H1 120.8 . . ?
C2 C1 N1 118(3) . . ?
C2 C1 H1 120.8 . . ?
C6 C4 C3 126(2) . . ?
C6 C4 C5 117.8(17) . . ?
C5 C4 C3 117(2) . . ?
C4 C6 H6A 178.5 . . ?
N1 C5 C4 122(2) . . ?
C3 C2 H2 121.1 . . ?
C1 C2 C3 118(3) . . ?
C1 C2 H2 121.1 . . ?
Pb1 Cl2B Pb1 90.39(16) 5_766 . ?
C1A N1A Pb1 132(2) . . ?
C1A N1A C5A 114.9(19) . . ?
C5A N1A Pb1 112.7(17) . . ?
C4A C3A H3A 121.0 . . ?
C4A C3A C2A 118(2) . . ?
C2A C3A H3A 121.0 . . ?
N1A C1A H1A 116.0 . . ?
N1A C1A C2A 128(3) . . ?
C2A C1A H1A 116.0 . . ?
C3A C4A C6A 118.1(18) . . ?
C3A C4A C5A 123(2) . . ?
C6A C4A C5A 118.8(17) . . ?
C4A C6A H6 81.4 . . ?
C4A C5A N1A 118.8(18) . . ?
C3A C2A H2A 121.7 . . ?
C1A C2A C3A 117(3) . . ?
C1A C2A H2A 121.7 . . ?

loop_
_geom_bond_atom_site_label_1
_geom_bond_atom_site_label_2
_geom_bond_distance
_geom_bond_site_symmetry_2
_geom_bond_publ_flag
Pb1 N1 2.550(14) . y
Pb1 Cl2B 2.926(5) 6_565 y
Pb1 Cl2B 3.023(7) . y
Pb1 Cl2B 2.926(5) 5_766 y
Pb1 Cl2B 3.023(7) 2_755 y
Pb1 N1A 2.566(14) . y
Pb1 Cl2A 2.683(7) . y
Pb1 Cl2A 2.683(7) 2_755 y
N1 C1 1.41(4) . ?
N1 C5 1.27(3) . ?
C3 H3 0.9300 . ?
C3 C4 1.42(4) . ?
C3 C2 1.40(5) . ?
C1 H1 0.9300 . ?
C1 C2 1.38(3) . ?
C4 C6 1.391(7) . ?
C4 C5 1.394(7) . ?
C2 H2 0.9300 . ?
N1A C1A 1.29(3) . ?
N1A C5A 1.49(4) . ?
C3A H3A 0.9300 . ?
C3A C4A 1.36(3) . ?
C3A C2A 1.42(5) . ?
C1A H1A 0.9300 . ?
C1A C2A 1.41(4) . ?
C4A C6A 1.390(7) . ?
C4A C5A 1.391(7) . ?
C6A H6 1.5078 . ?
C2A H2A 0.9300 . ?

loop_
_geom_torsion_atom_site_label_1
_geom_torsion_atom_site_label_2
_geom_torsion_atom_site_label_3
_geom_torsion_atom_site_label_4
_geom_torsion
_geom_torsion_site_symmetry_1
_geom_torsion_site_symmetry_2
_geom_torsion_site_symmetry_3
_geom_torsion_site_symmetry_4
_geom_torsion_publ_flag
Pb1 N1 C1 C2 -170(2) . . . . ?
Pb1 N1 C5 C4 172(2) . . . . ?
Pb1 N1A C1A C2A 173(2) . . . . ?
Pb1 N1A C5A C4A -176.6(16) . . . . ?
N1 C1 C2 C3 1(4) . . . . ?
C3 C4 C5 N1 -8(4) . . . . ?
C1 N1 C5 C4 8(6) . . . . ?
C4 C3 C2 C1 -1(4) . . . . ?
C6 C4 C5 N1 171(3) . . . . ?
C5 N1 C1 C2 -4(6) . . . . ?
C2 C3 C4 C6 -175(2) . . . . ?
C2 C3 C4 C5 5(4) . . . . ?
N1A C1A C2A C3A 3(5) . . . . ?
C3A C4A C5A N1A 0(3) . . . . ?
C1A N1A C5A C4A -6(5) . . . . ?
C4A C3A C2A C1A -9(3) . . . . ?
C6A C4A C5A N1A -178(3) . . . . ?
C5A N1A C1A C2A 4(6) . . . . ?
C2A C3A C4A C6A -175(2) . . . . ?
C2A C3A C4A C5A 7(3) . . . . ?
